data_4346147
loop_
_publ_author_name
'Mogesa, Benjamin'
'Perera, Eranda'
'Rhoda, Hannah M.'
'Gibson, John K.'
'Oomens, Jos'
'Berden, Giel'
'van Stipdonk, Michael J.'
'Nemykin, Victor N.'
'Basu, Partha'

_publ_section_title
;
 Solution, Solid, and Gas Phase Studies on a Nickel Dithiolene System:
 Spectator Metal and Reactor Ligand.
;
_journal_issue 16
_journal_name_full 'Inorganic chemistry'
_journal_page_first 7703
_journal_page_last 7716
_journal_paper_doi 10.1021/acs.inorgchem.5b00531
_journal_volume 54
_journal_year 2015
_chemical_formula_sum 'C20 H36 B2 F8 N4 Ni S4'
_chemical_formula_weight 693.10
_chemical_name_common NibisNNisoprop
_space_group_IT_number 14
_space_group_name_Hall '-P 2yn'
_space_group_name_H-M_alt 'P 1 21/n 1'
_symmetry_cell_setting monoclinic
_symmetry_space_group_name_H-M 'P 1 21/n 1'
_atom_sites_solution_hydrogens geom
_atom_sites_solution_primary direct
_atom_sites_solution_secondary difmap
_audit_creation_method SHELXL-97
_cell_angle_alpha 90.00
_cell_angle_beta 96.073(7)
_cell_angle_gamma 90.00
_cell_formula_units_Z 2
_cell_length_a 6.3719(6)
_cell_length_b 13.1449(12)
_cell_length_c 18.4581(17)
_cell_measurement_reflns_used 1149
_cell_measurement_temperature 296(2)
_cell_measurement_theta_max 39.706
_cell_measurement_theta_min 4.438
_cell_volume 1537.3(2)
_computing_cell_refinement 'Bruker SAINT'
_computing_data_collection 'Bruker SMART'
_computing_data_reduction 'Bruker sAINT'
_computing_molecular_graphics 'Bruker SHELXTL'
_computing_publication_material 'Bruker SHELXTL'
_computing_structure_refinement 'SHELXL-97 (Sheldrick, 1997)'
_computing_structure_solution 'SHELXS-97 (Sheldrick, 1990)'
_diffrn_ambient_temperature 296(2)
_diffrn_measured_fraction_theta_full 0.996
_diffrn_measured_fraction_theta_max 0.996
_diffrn_measurement_device_type 'Bruker smart Apex2'
_diffrn_measurement_method 'phi and omega scans'
_diffrn_radiation_monochromator graphite
_diffrn_radiation_source 'fine-focus sealed tube'
_diffrn_radiation_type MoK\a
_diffrn_radiation_wavelength 0.71073
_diffrn_reflns_av_R_equivalents 0.0957
_diffrn_reflns_av_sigmaI/netI 0.0891
_diffrn_reflns_limit_h_max 8
_diffrn_reflns_limit_h_min -8
_diffrn_reflns_limit_k_max 16
_diffrn_reflns_limit_k_min -16
_diffrn_reflns_limit_l_max 23
_diffrn_reflns_limit_l_min -23
_diffrn_reflns_number 18333
_diffrn_reflns_theta_full 27.16
_diffrn_reflns_theta_max 27.16
_diffrn_reflns_theta_min 1.91
_exptl_absorpt_coefficient_mu 0.970
_exptl_absorpt_correction_T_max 0.9531
_exptl_absorpt_correction_T_min 0.5802
_exptl_absorpt_correction_type empirical
_exptl_absorpt_process_details SABABS
_exptl_crystal_colour green
_exptl_crystal_density_diffrn 1.497
_exptl_crystal_density_method 'not measured'
_exptl_crystal_description NeedlePlates
_exptl_crystal_F_000 716
_exptl_crystal_size_max 0.63
_exptl_crystal_size_mid 0.25
_exptl_crystal_size_min 0.05
_refine_diff_density_max 0.526
_refine_diff_density_min -0.420
_refine_diff_density_rms 0.081
_refine_ls_extinction_method none
_refine_ls_goodness_of_fit_ref 1.007
_refine_ls_hydrogen_treatment constr
_refine_ls_matrix_type full
_refine_ls_number_parameters 182
_refine_ls_number_reflns 3404
_refine_ls_number_restraints 0
_refine_ls_restrained_S_all 1.007
_refine_ls_R_factor_all 0.1331
_refine_ls_R_factor_gt 0.0627
_refine_ls_shift/su_max 0.000
_refine_ls_shift/su_mean 0.000
_refine_ls_structure_factor_coef Fsqd
_refine_ls_weighting_details 'calc w=1/[\s^2^(Fo^2^)+(0.1000P)^2^+0.0000P] where P=(Fo^2^+2Fc^2^)/3'
_refine_ls_weighting_scheme calc
_refine_ls_wR_factor_gt 0.1593
_refine_ls_wR_factor_ref 0.1977
_reflns_number_gt 1807
_reflns_number_total 3404
_reflns_threshold_expression >2sigma(I)
_cod_data_source_file ic5b00531_si_002.cif
_cod_data_source_block niisoac_0m
_cod_depositor_comments
;
The following automatic conversions were performed:

data item '_symmetry_cell_setting' value 'Monoclinic' was changed to
'monoclinic' in accordance with the
/home/saulius/struct/COD-crude-data/automatic-downloads/DataCite-retrospective/ACS/depositions/lib/dictionaries/cif_core.dic
dictionary named 'cif_core.dic' version 2.4.2 last updated on
2011-04-26.

Automatic conversion script
Id: cif_fix_values 6909 2019-04-08 15:41:33Z antanas 
;
_cod_original_sg_symbol_H-M p_1_21/n_1
_cod_database_code 4346147

loop_
_symmetry_equiv_pos_as_xyz
'x, y, z'
'-x+1/2, y+1/2, -z+1/2'
'-x, -y, -z'
'x-1/2, -y-1/2, z-1/2'

loop_
_atom_site_label
_atom_site_type_symbol
_atom_site_fract_x
_atom_site_fract_y
_atom_site_fract_z
_atom_site_U_iso_or_equiv
_atom_site_adp_type
_atom_site_occupancy
_atom_site_symmetry_multiplicity
_atom_site_calc_flag
_atom_site_refinement_flags
Ni1 Ni 0.5000 0.5000 0.0000 0.0414(3) Uani 1 2 d S
S2 S 0.7580(2) 0.51233(10) 0.08599(9) 0.0625(5) Uani 1 1 d .
S3 S 0.3575(2) 0.63142(10) 0.04520(8) 0.0588(4) Uani 1 1 d .
C1 C 0.8981(6) 0.4035(3) 0.0810(3) 0.0410(11) Uani 1 1 d .
C2 C 0.1412(7) 0.6589(3) -0.0135(3) 0.0424(11) Uani 1 1 d .
C8 C 1.0734(8) 0.4253(4) 0.2058(3) 0.0543(13) Uani 1 1 d .
H8 H 0.9790 0.4842 0.2047 0.065 Uiso 1 1 calc R
C10 C 1.1407(9) 0.2726(5) 0.1270(3) 0.0742(18) Uani 1 1 d .
H10A H 1.2750 0.2725 0.1571 0.089 Uiso 1 1 calc R
H10B H 1.0529 0.2204 0.1454 0.089 Uiso 1 1 calc R
C5 C 0.0485(8) 0.8008(4) 0.0646(3) 0.0609(15) Uani 1 1 d .
H5 H 0.1361 0.7631 0.1024 0.073 Uiso 1 1 calc R
C3 C -0.1759(8) 0.7523(5) -0.0539(3) 0.0702(18) Uani 1 1 d .
H3A H -0.2932 0.7123 -0.0400 0.084 Uiso 1 1 calc R
H3B H -0.2146 0.8235 -0.0517 0.084 Uiso 1 1 calc R
C7 C 1.0153(11) 0.3540(5) 0.2653(3) 0.093(2) Uani 1 1 d .
H7A H 1.1172 0.3002 0.2719 0.139 Uiso 1 1 calc R
H7B H 0.8780 0.3257 0.2515 0.139 Uiso 1 1 calc R
H7C H 1.0139 0.3912 0.3100 0.139 Uiso 1 1 calc R
C9 C 1.2972(9) 0.4634(5) 0.2201(3) 0.0831(19) Uani 1 1 d .
H9A H 1.3045 0.5152 0.2569 0.125 Uiso 1 1 calc R
H9B H 1.3411 0.4912 0.1760 0.125 Uiso 1 1 calc R
H9C H 1.3884 0.4080 0.2364 0.125 Uiso 1 1 calc R
C4 C -0.1534(10) 0.8285(6) 0.0946(4) 0.103(3) Uani 1 1 d .
H4A H -0.2340 0.8732 0.0613 0.154 Uiso 1 1 calc R
H4B H -0.1220 0.8621 0.1407 0.154 Uiso 1 1 calc R
H4C H -0.2334 0.7679 0.1012 0.154 Uiso 1 1 calc R
C6 C 0.1729(10) 0.8907(5) 0.0436(4) 0.101(3) Uani 1 1 d .
H6A H 0.1004 0.9227 0.0014 0.151 Uiso 1 1 calc R
H6B H 0.3098 0.8687 0.0328 0.151 Uiso 1 1 calc R
H6C H 0.1884 0.9384 0.0832 0.151 Uiso 1 1 calc R
N1 N 1.0377(5) 0.3733(3) 0.1339(2) 0.0466(10) Uani 1 1 d .
N2 N 0.0117(5) 0.7333(3) -0.0012(2) 0.0449(10) Uani 1 1 d .
B1 B 0.6258(11) 0.1337(6) 0.1617(5) 0.078(2) Uani 1 1 d .
F3 F 0.6450(5) 0.2237(3) 0.1258(2) 0.0954(13) Uani 1 1 d .
F1 F 0.4684(7) 0.0782(3) 0.1318(3) 0.149(2) Uani 1 1 d .
F2 F 0.8064(6) 0.0850(3) 0.1763(3) 0.158(2) Uani 1 1 d .
F4 F 0.5599(9) 0.1624(4) 0.2288(3) 0.167(2) Uani 1 1 d .

loop_
_atom_site_aniso_label
_atom_site_aniso_U_11
_atom_site_aniso_U_22
_atom_site_aniso_U_33
_atom_site_aniso_U_23
_atom_site_aniso_U_13
_atom_site_aniso_U_12
Ni1 0.0340(4) 0.0434(5) 0.0454(6) 0.0034(4) -0.0018(4) 0.0062(3)
S2 0.0578(8) 0.0576(8) 0.0659(10) -0.0151(7) -0.0223(7) 0.0213(6)
S3 0.0555(8) 0.0645(8) 0.0521(9) -0.0097(7) -0.0137(6) 0.0241(6)
C1 0.033(2) 0.047(2) 0.044(3) 0.003(2) 0.005(2) -0.0006(18)
C2 0.037(2) 0.047(3) 0.043(3) 0.008(2) 0.004(2) 0.005(2)
C8 0.055(3) 0.064(3) 0.042(3) -0.004(3) -0.005(2) 0.010(2)
C10 0.067(4) 0.089(4) 0.063(4) -0.009(3) -0.009(3) 0.035(3)
C5 0.062(3) 0.060(3) 0.058(4) -0.019(3) -0.006(3) 0.018(3)
C3 0.060(3) 0.078(4) 0.067(4) -0.013(3) -0.016(3) 0.026(3)
C7 0.110(5) 0.116(6) 0.054(4) -0.011(4) 0.015(4) -0.037(4)
C9 0.075(4) 0.101(5) 0.070(5) -0.006(4) -0.005(3) -0.029(4)
C4 0.088(5) 0.129(6) 0.090(6) -0.053(5) 0.009(4) 0.021(4)
C6 0.100(5) 0.075(4) 0.120(7) -0.023(4) -0.023(5) 0.003(4)
N1 0.039(2) 0.056(2) 0.045(3) 0.000(2) -0.0006(18) 0.0112(17)
N2 0.039(2) 0.047(2) 0.047(3) -0.0010(19) 0.0007(18) 0.0108(17)
B1 0.058(4) 0.071(4) 0.100(7) 0.033(5) -0.009(4) -0.001(3)
F3 0.070(2) 0.086(2) 0.129(4) 0.042(2) 0.006(2) -0.0028(18)
F1 0.114(3) 0.082(3) 0.232(6) 0.035(3) -0.069(3) -0.033(2)
F2 0.076(3) 0.107(3) 0.281(7) 0.063(4) -0.031(3) 0.021(2)
F4 0.201(6) 0.171(5) 0.130(5) 0.042(4) 0.028(5) 0.001(4)

loop_
_atom_type_symbol
_atom_type_description
_atom_type_scat_dispersion_real
_atom_type_scat_dispersion_imag
_atom_type_scat_source
C C 0.0033 0.0016 'International Tables Vol C Tables 4.2.6.8 and 6.1.1.4'
H H 0.0000 0.0000 'International Tables Vol C Tables 4.2.6.8 and 6.1.1.4'
B B 0.0013 0.0007 'International Tables Vol C Tables 4.2.6.8 and 6.1.1.4'
N N 0.0061 0.0033 'International Tables Vol C Tables 4.2.6.8 and 6.1.1.4'
F F 0.0171 0.0103 'International Tables Vol C Tables 4.2.6.8 and 6.1.1.4'
S S 0.1246 0.1234 'International Tables Vol C Tables 4.2.6.8 and 6.1.1.4'
Ni Ni 0.3393 1.1124 'International Tables Vol C Tables 4.2.6.8 and 6.1.1.4'

loop_
_geom_angle_atom_site_label_1
_geom_angle_atom_site_label_2
_geom_angle_atom_site_label_3
_geom_angle
_geom_angle_site_symmetry_1
_geom_angle_site_symmetry_3
S3 Ni1 S3 180.0 . 3_665
S3 Ni1 S2 88.54(5) . .
S3 Ni1 S2 91.46(5) 3_665 .
S3 Ni1 S2 91.46(5) . 3_665
S3 Ni1 S2 88.54(5) 3_665 3_665
S2 Ni1 S2 180.0 . 3_665
C1 S2 Ni1 105.10(16) . .
C2 S3 Ni1 105.64(17) . .
N1 C1 C2 119.8(4) . 3_665
N1 C1 S2 122.4(4) . .
C2 C1 S2 117.8(3) 3_665 .
N2 C2 C1 120.0(4) . 3_665
N2 C2 S3 122.0(4) . .
C1 C2 S3 118.0(3) 3_665 .
N1 C8 C9 111.1(4) . .
N1 C8 C7 109.6(4) . .
C9 C8 C7 112.2(5) . .
C3 C10 N1 113.5(5) 3_665 .
C6 C5 C4 113.7(5) . .
C6 C5 N2 107.4(5) . .
C4 C5 N2 112.1(4) . .
C10 C3 N2 112.6(4) 3_665 .
C1 N1 C10 118.4(4) . .
C1 N1 C8 123.6(4) . .
C10 N1 C8 117.2(4) . .
C2 N2 C3 119.4(4) . .
C2 N2 C5 122.1(4) . .
C3 N2 C5 118.5(4) . .
F1 B1 F2 115.3(7) . .
F1 B1 F3 112.4(6) . .
F2 B1 F3 113.4(6) . .
F1 B1 F4 103.5(7) . .
F2 B1 F4 106.6(7) . .
F3 B1 F4 104.2(6) . .

loop_
_geom_bond_atom_site_label_1
_geom_bond_atom_site_label_2
_geom_bond_distance
_geom_bond_site_symmetry_2
Ni1 S3 2.1598(13) .
Ni1 S3 2.1599(13) 3_665
Ni1 S2 2.1668(13) .
Ni1 S2 2.1669(13) 3_665
S2 C1 1.694(4) .
S3 C2 1.699(4) .
C1 N1 1.311(5) .
C1 C2 1.492(7) 3_665
C2 N2 1.314(6) .
C2 C1 1.491(7) 3_665
C8 N1 1.489(6) .
C8 C9 1.508(7) .
C8 C7 1.517(8) .
C10 C3 1.430(8) 3_665
C10 N1 1.489(6) .
C5 C6 1.497(9) .
C5 C4 1.499(8) .
C5 N2 1.502(6) .
C3 C10 1.430(8) 3_665
C3 N2 1.480(5) .
B1 F1 1.313(8) .
B1 F2 1.319(7) .
B1 F3 1.367(7) .
B1 F4 1.401(10) .
